data_1516113
loop_
_publ_author_name
'Lu, Deng-Fu'
'Liu, Guan-Sai'
'Zhu, Cheng-Liang'
'Yuan, Bo'
'Xu, Hao'

_publ_section_title
;
 Iron(II)-Catalyzed Intramolecular Olefin Aminofluorination.
;
_journal_issue 11
_journal_name_full 'Organic letters'
_journal_page_first 2912
_journal_page_last 2915
_journal_paper_doi 10.1021/ol501051p
_journal_volume 16
_journal_year 2014
_chemical_formula_moiety 'C11 H12 F N O2'
_chemical_formula_sum 'C11 H12 F N O2'
_chemical_formula_weight 209.22
_chemical_name_systematic
;
 ?
;
_space_group_crystal_system monoclinic
_space_group_IT_number 14
_space_group_name_Hall '-P 2yn'
_space_group_name_H-M_alt 'P 1 21/n 1'
_symmetry_space_group_name_Hall '-P 2yn'
_symmetry_space_group_name_H-M 'P 1 21/n 1'
_atom_sites_solution_hydrogens difmap
_atom_sites_solution_primary iterative
_audit_creation_date 2013-07-03
_audit_creation_method
;
  Olex2 1.2-beta
  (compiled Apr 23 2013 17:59:47, GUI svn.r4466)
;
_cell_angle_alpha 90
_cell_angle_beta 108.477(3)
_cell_angle_gamma 90
_cell_formula_units_Z 4
_cell_length_a 11.272(2)
_cell_length_b 5.8049(10)
_cell_length_c 16.158(3)
_cell_measurement_reflns_used 4721
_cell_measurement_temperature 173(2)
_cell_measurement_theta_max 31.055
_cell_measurement_theta_min 2.646
_cell_volume 1002.8(3)
_computing_cell_refinement 'SAINT v7.68A (Bruker, 2009)'
_computing_data_collection 'APEX2 v2011.2-4 (Bruker, 2011)'
_computing_data_reduction 'SAINT v7.68A (Bruker, 2009)'
_computing_molecular_graphics
;
O. V. Dolomanov, L. J. Bourhis, R. J. Gildea, J. A. K. Howard and H. Puschmann,
OLEX2: a complete structure solution, refinement and analysis program.
J. Appl. Cryst. (2009). 42, 339-341.
;
_computing_publication_material
;
O. V. Dolomanov, L. J. Bourhis, R. J. Gildea, J. A. K. Howard and H. Puschmann,
OLEX2: a complete structure solution, refinement and analysis program.
J. Appl. Cryst. (2009). 42, 339-341.
;
_computing_structure_refinement 'SHELXL-97 (Sheldrick, 2008)'
_computing_structure_solution 'SHELXS-97 (Sheldrick, 2008)'
_diffrn_ambient_temperature 173(2)
_diffrn_detector_area_resol_mean 512
_diffrn_measured_fraction_theta_full 0.999
_diffrn_measured_fraction_theta_max 0.967
_diffrn_measurement_device_type 'Bruker D8 diffractometer with APEX2 detector'
_diffrn_measurement_method '\f and \w scans with a narrow frame width'
_diffrn_radiation_monochromator graphite
_diffrn_radiation_type MoK\a
_diffrn_radiation_wavelength 0.71073
_diffrn_reflns_av_R_equivalents 0.0346
_diffrn_reflns_av_unetI/netI 0.0403
_diffrn_reflns_Laue_measured_fraction_full 0.999
_diffrn_reflns_Laue_measured_fraction_max 0.967
_diffrn_reflns_limit_h_max 11
_diffrn_reflns_limit_h_min -16
_diffrn_reflns_limit_k_max 8
_diffrn_reflns_limit_k_min -8
_diffrn_reflns_limit_l_max 23
_diffrn_reflns_limit_l_min -21
_diffrn_reflns_number 8274
_diffrn_reflns_point_group_measured_fraction_full 0.999
_diffrn_reflns_point_group_measured_fraction_max 0.967
_diffrn_reflns_theta_full 25.242
_diffrn_reflns_theta_max 31.112
_diffrn_reflns_theta_min 1.947
_diffrn_source 'fine-focus sealed tube'
_diffrn_standards_number 0
_exptl_absorpt_coefficient_mu 0.108
_exptl_absorpt_correction_T_max 0.7462
_exptl_absorpt_correction_T_min 0.6507
_exptl_absorpt_correction_type multi-scan
_exptl_absorpt_process_details
;
SADABS-2012/1 (Bruker,2012) was used for absorption correction.
wR2(int) was 0.0917 before and 0.0439 after correction.
The Ratio of minimum to maximum transmission is 0.8720.
The \l/2 correction factor is 0.0015.
;
_exptl_crystal_colour colourless
_exptl_crystal_colour_primary colourless
_exptl_crystal_density_diffrn 1.386
_exptl_crystal_description plate
_exptl_crystal_F_000 440
_exptl_crystal_size_max 0.806
_exptl_crystal_size_mid 0.267
_exptl_crystal_size_min 0.12
_refine_diff_density_max 0.478
_refine_diff_density_min -0.253
_refine_diff_density_rms 0.061
_refine_ls_extinction_method none
_refine_ls_goodness_of_fit_ref 1.031
_refine_ls_hydrogen_treatment refall
_refine_ls_matrix_type full
_refine_ls_number_parameters 184
_refine_ls_number_reflns 3131
_refine_ls_number_restraints 10
_refine_ls_restrained_S_all 1.030
_refine_ls_R_factor_all 0.0655
_refine_ls_R_factor_gt 0.0496
_refine_ls_shift/su_max 0.000
_refine_ls_shift/su_mean 0.000
_refine_ls_structure_factor_coef Fsqd
_refine_ls_weighting_details 'w=1/[\s^2^(Fo^2^)+(0.0816P)^2^+0.1012P] where P=(Fo^2^+2Fc^2^)/3'
_refine_ls_weighting_scheme calc
_refine_ls_wR_factor_gt 0.1268
_refine_ls_wR_factor_ref 0.1401
_reflns_Friedel_coverage 0.000
_reflns_number_gt 2397
_reflns_number_total 3131
_reflns_threshold_expression 'I > 2\s(I)'
_cod_data_source_file ol501051p_si_002.cif
_cod_data_source_block gsl
_cod_depositor_comments 'Adding full bibliography for 1516113.cif.'
_cod_database_code 1516113
_olex2_refinement_description
;
1. Restrained distances
 N1-H1
 0.98 with sigma of 0.01
 C5-H5C
 0.995 with sigma of 0.01
 C7-H7 = C8-H8 = C9-H9
 0.995 with sigma of 0.01
 C1-H1A \\sim C1-H1B
 with sigma of 0.005
 C5-H5B \\sim C5-H5C \\sim C5-H5A
 with sigma of 0.005
 C10-H10 \\sim C11-H11
 with sigma of 0.005
;
_shelx_estimated_absorpt_t_max 0.987
_shelx_estimated_absorpt_t_min 0.918
_shelx_space_group_comment
;
The symmetry employed for this shelxl refinement is uniquely defined
by the following loop, which should always be used as a source of
symmetry information in preference to the above space-group names.
They are only intended as comments.
;
_shelxl_version_number 2013-3

loop_
_space_group_symop_operation_xyz
'x, y, z'
'-x+1/2, y+1/2, -z+1/2'
'-x, -y, -z'
'x-1/2, -y-1/2, z-1/2'

loop_
_atom_site_label
_atom_site_type_symbol
_atom_site_fract_x
_atom_site_fract_y
_atom_site_fract_z
_atom_site_U_iso_or_equiv
_atom_site_adp_type
_atom_site_occupancy
_atom_site_site_symmetry_order
_atom_site_calc_flag
_atom_site_refinement_flags_posn
F1 F 0.13954(7) 0.77991(13) 0.48627(5) 0.0241(2) Uani 1 1 d .
O1 O 0.27582(10) 0.69836(16) 0.32726(6) 0.0253(2) Uani 1 1 d .
O2 O 0.41108(9) 0.41635(16) 0.38893(6) 0.0248(2) Uani 1 1 d .
N1 N 0.38074(11) 0.72930(19) 0.46764(7) 0.0211(2) Uani 1 1 d D
C3 C 0.36165(11) 0.5993(2) 0.39587(8) 0.0190(3) Uani 1 1 d .
C4 C 0.22432(11) 0.9671(2) 0.50784(8) 0.0176(2) Uani 1 1 d .
C6 C 0.29979(11) 0.9491(2) 0.60362(8) 0.0177(2) Uani 1 1 d .
C2 C 0.30974(12) 0.9420(2) 0.45093(8) 0.0181(2) Uani 1 1 d .
C7 C 0.28671(13) 0.7629(2) 0.65412(8) 0.0224(3) Uani 1 1 d D
C11 C 0.38668(12) 1.1213(2) 0.64196(8) 0.0223(3) Uani 1 1 d D
C1 C 0.24049(13) 0.9209(2) 0.35225(8) 0.0225(3) Uani 1 1 d D
C10 C 0.45934(13) 1.1062(3) 0.72886(9) 0.0267(3) Uani 1 1 d D
C8 C 0.35938(15) 0.7495(2) 0.74195(9) 0.0278(3) Uani 1 1 d D
C9 C 0.44541(14) 0.9202(3) 0.77914(9) 0.0282(3) Uani 1 1 d D
C5 C 0.14691(14) 1.1868(2) 0.48631(9) 0.0268(3) Uani 1 1 d D
H1 H 0.4438(15) 0.688(3) 0.5214(9) 0.047(5) Uiso 1 1 d D
H2 H 0.3664(15) 1.072(3) 0.4635(10) 0.020(4) Uiso 1 1 d .
H1A H 0.1462(12) 0.920(3) 0.3385(11) 0.024(4) Uiso 1 1 d D
H1B H 0.2684(17) 1.038(3) 0.3157(11) 0.033(5) Uiso 1 1 d D
H5A H 0.0925(15) 1.187(3) 0.4251(6) 0.033(4) Uiso 1 1 d D
H5B H 0.2036(15) 1.321(2) 0.4975(12) 0.039(5) Uiso 1 1 d D
H5C H 0.0948(14) 1.199(3) 0.5250(9) 0.030(4) Uiso 1 1 d D
H11 H 0.3956(18) 1.256(3) 0.6075(12) 0.037(5) Uiso 1 1 d D
H10 H 0.5192(17) 1.230(3) 0.7542(12) 0.039(5) Uiso 1 1 d D
H7 H 0.2242(13) 0.643(2) 0.6287(10) 0.026(4) Uiso 1 1 d D
H9 H 0.4970(15) 0.911(3) 0.8410(7) 0.038(5) Uiso 1 1 d D
H8 H 0.3457(18) 0.619(2) 0.7771(11) 0.039(5) Uiso 1 1 d D

loop_
_atom_site_aniso_label
_atom_site_aniso_U_11
_atom_site_aniso_U_22
_atom_site_aniso_U_33
_atom_site_aniso_U_23
_atom_site_aniso_U_13
_atom_site_aniso_U_12
F1 0.0198(4) 0.0265(4) 0.0244(4) -0.0031(3) 0.0047(3) -0.0073(3)
O1 0.0302(5) 0.0236(5) 0.0170(4) -0.0017(3) 0.0002(4) 0.0062(4)
O2 0.0272(5) 0.0201(4) 0.0236(4) -0.0029(3) 0.0029(4) 0.0031(4)
N1 0.0215(5) 0.0241(5) 0.0158(5) -0.0002(4) 0.0034(4) 0.0061(4)
C3 0.0181(6) 0.0198(6) 0.0181(5) 0.0016(4) 0.0043(4) -0.0016(4)
C4 0.0167(5) 0.0168(5) 0.0186(5) -0.0010(4) 0.0046(4) -0.0021(4)
C6 0.0185(6) 0.0186(5) 0.0171(5) -0.0006(4) 0.0070(4) 0.0006(4)
C2 0.0192(6) 0.0188(5) 0.0160(5) 0.0007(4) 0.0049(4) -0.0007(5)
C7 0.0276(7) 0.0190(6) 0.0218(6) 0.0003(5) 0.0097(5) -0.0015(5)
C11 0.0232(6) 0.0226(6) 0.0210(6) -0.0019(5) 0.0070(5) -0.0032(5)
C1 0.0280(7) 0.0213(6) 0.0161(5) 0.0014(4) 0.0039(5) 0.0048(5)
C10 0.0246(7) 0.0311(7) 0.0221(6) -0.0054(5) 0.0043(5) -0.0044(6)
C8 0.0373(8) 0.0256(6) 0.0214(6) 0.0051(5) 0.0106(6) 0.0047(6)
C9 0.0296(7) 0.0352(7) 0.0177(6) 0.0000(5) 0.0044(5) 0.0061(6)
C5 0.0263(7) 0.0264(7) 0.0262(6) 0.0009(5) 0.0061(5) 0.0092(5)

loop_
_atom_type_symbol
_atom_type_description
_atom_type_scat_dispersion_real
_atom_type_scat_dispersion_imag
_atom_type_scat_source
C C 0.0033 0.0016 'International Tables Vol C Tables 4.2.6.8 and 6.1.1.4'
H H 0.0000 0.0000 'International Tables Vol C Tables 4.2.6.8 and 6.1.1.4'
F F 0.0171 0.0103 'International Tables Vol C Tables 4.2.6.8 and 6.1.1.4'
N N 0.0061 0.0033 'International Tables Vol C Tables 4.2.6.8 and 6.1.1.4'
O O 0.0106 0.0060 'International Tables Vol C Tables 4.2.6.8 and 6.1.1.4'

loop_
_geom_angle_atom_site_label_1
_geom_angle_atom_site_label_2
_geom_angle_atom_site_label_3
_geom_angle
C3 O1 C1 109.92(10)
C3 N1 C2 112.95(10)
O2 C3 O1 121.68(11)
O2 C3 N1 127.98(12)
N1 C3 O1 110.35(11)
F1 C4 C6 108.38(9)
F1 C4 C2 106.39(9)
F1 C4 C5 107.07(10)
C6 C4 C2 110.48(10)
C6 C4 C5 112.76(10)
C5 C4 C2 111.45(10)
C7 C6 C4 121.56(11)
C7 C6 C11 119.02(12)
C11 C6 C4 119.40(11)
N1 C2 C4 112.56(10)
N1 C2 C1 101.17(9)
C4 C2 C1 114.77(11)
C6 C7 C8 120.14(12)
C10 C11 C6 120.64(12)
O1 C1 C2 105.40(10)
C11 C10 C9 120.09(13)
C9 C8 C7 120.37(13)
C8 C9 C10 119.74(12)

loop_
_geom_bond_atom_site_label_1
_geom_bond_atom_site_label_2
_geom_bond_distance
F1 C4 1.4159(14)
O1 C3 1.3474(15)
O1 C1 1.4468(16)
O2 C3 1.2210(16)
N1 C3 1.3424(16)
N1 C2 1.4494(16)
C4 C6 1.5150(17)
C4 C2 1.5346(17)
C4 C5 1.5220(18)
C6 C7 1.3903(17)
C6 C11 1.3988(18)
C2 C1 1.5420(17)
C7 C8 1.3980(19)
C11 C10 1.3860(18)
C10 C9 1.390(2)
C8 C9 1.384(2)

loop_
_geom_hbond_atom_site_label_D
_geom_hbond_atom_site_label_H
_geom_hbond_atom_site_label_A
_geom_hbond_distance_DH
_geom_hbond_distance_HA
_geom_hbond_distance_DA
_geom_hbond_angle_DHA
_geom_hbond_site_symmetry_A
N1 H1 O2 0.964(9) 1.906(10) 2.8541(15) 167.2(19) 3_666
